data_7117435
loop_
_publ_author_name
'Yadav, Abhimanyu'
'Verma, Ajay'
'Patel, Saket'
'Kumar, Amit'
'Rathore, Vandana'
'Meenakshi, ?'
'Kumar, Shailesh'
'Kumar, Sangit'

_publ_section_title
;
 KO(t)Bu-mediated annulation of acetonitrile with aldehyde: synthesis of
 substituted dihydropyridin-2(1H)-ones, pyridin-2(1H)-ones, and
 thiopyridin-2(1H)-ones.
;
_journal_issue 58
_journal_name_full 'Chemical communications (Cambridge, England)'
_journal_page_first 11658
_journal_page_last 11661
_journal_paper_doi 10.1039/c5cc02964c
_journal_volume 51
_journal_year 2015
_chemical_formula_moiety 'C13  H10  N2  O1'
_chemical_formula_sum 'C13 H10 N2 O'
_chemical_formula_weight 210.23
_chemical_name_systematic
;
 ?
;
_space_group_IT_number 15
_symmetry_cell_setting monoclinic
_symmetry_Int_Tables_number 15
_symmetry_space_group_name_Hall '-C 2yc'
_symmetry_space_group_name_H-M 'C 1 2/c 1'
_atom_sites_solution_hydrogens geom
_audit_conform_dict_location ftp://ftp.iucr.org/pub/cif_core.dic
_audit_conform_dict_name cif_core.dic
_audit_conform_dict_version 2.4.3
_audit_creation_date 2014-11-25T12:49:29-00:00
_audit_creation_method 'WinGX routine CIF_UPDATE'
_audit_update_record
;
2014-12-10 deposited with the CCDC.
2015-06-04 downloaded from the CCDC.
;
_cell_angle_alpha 90
_cell_angle_beta 113.492(3)
_cell_angle_gamma 90
_cell_formula_units_Z 8
_cell_length_a 17.9438(17)
_cell_length_b 6.3301(6)
_cell_length_c 19.758(2)
_cell_measurement_reflns_used 0
_cell_measurement_temperature 296(2)
_cell_measurement_theta_max 0
_cell_measurement_theta_min 0
_cell_measurement_wavelength 0.71073
_cell_volume 2058.2(3)
_computing_molecular_graphics 'Ortep for Windows (Farrugia, 2012)'
_computing_publication_material 'WinGX publication routines (Farrugia, 2012)'
_computing_structure_refinement 'SHELXL-2014 (Sheldrick, 2014)'
_diffrn_ambient_temperature 296(2)
_diffrn_measured_fraction_theta_full 0.992
_diffrn_measured_fraction_theta_max 0.998
_diffrn_radiation_probe x-ray
_diffrn_radiation_type MoK\a
_diffrn_radiation_wavelength 0.71073
_diffrn_reflns_av_R_equivalents 0.0268
_diffrn_reflns_Laue_measured_fraction_full 0.992
_diffrn_reflns_Laue_measured_fraction_max 0.998
_diffrn_reflns_limit_h_max 18
_diffrn_reflns_limit_h_min -21
_diffrn_reflns_limit_k_max 7
_diffrn_reflns_limit_k_min -7
_diffrn_reflns_limit_l_max 23
_diffrn_reflns_limit_l_min -23
_diffrn_reflns_number 6639
_diffrn_reflns_point_group_measured_fraction_full 0.992
_diffrn_reflns_point_group_measured_fraction_max 0.998
_diffrn_reflns_theta_full 25.242
_diffrn_reflns_theta_max 25.171
_diffrn_reflns_theta_min 2.248
_exptl_absorpt_coefficient_mu 0.088
_exptl_absorpt_correction_type none
_exptl_crystal_density_diffrn 1.357
_exptl_crystal_density_method 'not measured'
_exptl_crystal_description char
_exptl_crystal_F_000 880
_exptl_crystal_size_max 0
_exptl_crystal_size_mid 0
_exptl_crystal_size_min 0
_refine_diff_density_max 0.162
_refine_diff_density_min -0.252
_refine_diff_density_rms 0.044
_refine_ls_extinction_method none
_refine_ls_goodness_of_fit_ref 1.046
_refine_ls_hydrogen_treatment constr
_refine_ls_matrix_type full
_refine_ls_number_constraints 0
_refine_ls_number_parameters 146
_refine_ls_number_reflns 1854
_refine_ls_number_restraints 0
_refine_ls_restrained_S_all 1.046
_refine_ls_R_factor_all 0.0498
_refine_ls_R_factor_gt 0.0386
_refine_ls_shift/su_max 0
_refine_ls_shift/su_mean 0
_refine_ls_structure_factor_coef Fsqd
_refine_ls_weighting_details 'w=1/[\s^2^(Fo^2^)+(0.0566P)^2^+0.8824P] where P=(Fo^2^+2Fc^2^)/3'
_refine_ls_weighting_scheme calc
_refine_ls_wR_factor_gt 0.098
_refine_ls_wR_factor_ref 0.1069
_reflns_number_gt 1506
_reflns_number_total 1854
_reflns_threshold_expression 'I > 2\s(I)'
_cod_data_source_file c5cc02964c3.cif
_cod_data_source_block AY-256
_cod_original_sg_symbol_H-M 'C 2/c'
_cod_database_code 7117435
_computing_structure_solution 'SHELXT 2014/4 (Sheldrick, 2014)'

loop_
_symmetry_equiv_pos_as_xyz
'x, y, z'
'-x, y, -z+1/2'
'x+1/2, y+1/2, z'
'-x+1/2, y+1/2, -z+1/2'
'-x, -y, -z'
'x, -y, z-1/2'
'-x+1/2, -y+1/2, -z'
'x+1/2, -y+1/2, z-1/2'

loop_
_atom_site_label
_atom_site_type_symbol
_atom_site_fract_x
_atom_site_fract_y
_atom_site_fract_z
_atom_site_U_iso_or_equiv
_atom_site_adp_type
_atom_site_occupancy
_atom_site_calc_flag
O001 O 0.68337(6) 0.93182(16) 0.43225(6) 0.0293(3) Uani 1 d
N002 N 0.65463(7) 0.61914(19) 0.47259(7) 0.0235(3) Uani 1 d
H002 H 0.7035 0.6166 0.5056 0.028 Uiso 1 calc
N003 N 0.43028(9) 0.1594(2) 0.42138(8) 0.0364(4) Uani 1 d
C1 C 0.63305(9) 0.7885(2) 0.42458(8) 0.0238(4) Uani 1 d
C4 C 0.52859(9) 0.4506(2) 0.41711(8) 0.0231(4) Uani 1 d
C5 C 0.60553(9) 0.4573(2) 0.47208(8) 0.0233(4) Uani 1 d
C3 C 0.50235(9) 0.6128(2) 0.36166(8) 0.0226(3) Uani 1 d
C2 C 0.55326(9) 0.7779(2) 0.36767(8) 0.0245(4) Uani 1 d
H2 H 0.5354 0.8873 0.3335 0.029 Uiso 1 calc
C9 C 0.40318(9) 0.4088(2) 0.25614(8) 0.0263(4) Uani 1 d
H9 H 0.4385 0.2942 0.2706 0.032 Uiso 1 calc
C7 C 0.47450(9) 0.2871(2) 0.41898(8) 0.0251(4) Uani 1 d
C8 C 0.42274(9) 0.5944(2) 0.29762(8) 0.0238(4) Uani 1 d
C13 C 0.36866(9) 0.7631(2) 0.27612(8) 0.0273(4) Uani 1 d
H13 H 0.3811 0.888 0.3032 0.033 Uiso 1 calc
C10 C 0.33184(9) 0.3938(3) 0.19380(9) 0.0300(4) Uani 1 d
H10 H 0.3199 0.2709 0.1657 0.036 Uiso 1 calc
C12 C 0.29642(9) 0.7455(3) 0.21458(9) 0.0310(4) Uani 1 d
H12 H 0.26 0.8577 0.201 0.037 Uiso 1 calc
C6 C 0.63965(10) 0.2984(3) 0.53229(9) 0.0309(4) Uani 1 d
H6A H 0.6832 0.2232 0.5264 0.046 Uiso 1 calc
H6B H 0.5978 0.2006 0.5301 0.046 Uiso 1 calc
H6C H 0.6599 0.369 0.5792 0.046 Uiso 1 calc
C11 C 0.27813(9) 0.5620(3) 0.17318(9) 0.0318(4) Uani 1 d
H11 H 0.2298 0.5516 0.1315 0.038 Uiso 1 calc

loop_
_atom_site_aniso_label
_atom_site_aniso_U_11
_atom_site_aniso_U_22
_atom_site_aniso_U_33
_atom_site_aniso_U_23
_atom_site_aniso_U_13
_atom_site_aniso_U_12
O001 0.0260(6) 0.0262(6) 0.0330(6) -0.0004(5) 0.0090(5) -0.0081(5)
N002 0.0182(7) 0.0266(7) 0.0225(6) -0.0009(5) 0.0048(5) -0.0044(5)
N003 0.0316(8) 0.0361(8) 0.0382(8) 0.0005(6) 0.0105(7) -0.0103(7)
C1 0.0246(8) 0.0238(8) 0.0251(8) -0.0024(6) 0.0121(7) -0.0021(7)
C4 0.0217(8) 0.0235(8) 0.0241(8) -0.0027(6) 0.0092(7) -0.0028(6)
C5 0.0235(8) 0.0236(8) 0.0243(8) -0.0038(6) 0.0112(7) -0.0027(6)
C3 0.0206(8) 0.0253(8) 0.0228(8) -0.0036(6) 0.0097(6) -0.0005(6)
C2 0.0239(8) 0.0244(8) 0.0251(8) 0.0006(6) 0.0098(7) 0.0000(6)
C9 0.0228(8) 0.0276(9) 0.0280(8) -0.0001(6) 0.0094(7) -0.0019(7)
C7 0.0229(8) 0.0265(8) 0.0231(8) -0.0010(6) 0.0062(7) -0.0006(7)
C8 0.0203(8) 0.0295(8) 0.0231(8) -0.0001(6) 0.0103(7) -0.0039(6)
C13 0.0266(9) 0.0295(9) 0.0271(8) -0.0016(6) 0.0119(7) -0.0012(7)
C10 0.0270(9) 0.0338(9) 0.0273(8) -0.0046(7) 0.0090(7) -0.0078(7)
C12 0.0235(9) 0.0393(10) 0.0304(9) 0.0066(7) 0.0110(7) 0.0049(7)
C6 0.0294(9) 0.0317(9) 0.0301(9) 0.0031(7) 0.0100(7) -0.0032(7)
C11 0.0216(8) 0.0453(10) 0.0246(8) 0.0010(7) 0.0051(7) -0.0060(7)

loop_
_atom_type_symbol
_atom_type_description
_atom_type_scat_dispersion_real
_atom_type_scat_dispersion_imag
_atom_type_scat_source
C C 0.0033 0.0016 'International Tables Vol C Tables 4.2.6.8 and 6.1.1.4'
H H 0 0 'International Tables Vol C Tables 4.2.6.8 and 6.1.1.4'
N N 0.0061 0.0033 'International Tables Vol C Tables 4.2.6.8 and 6.1.1.4'
O O 0.0106 0.006 'International Tables Vol C Tables 4.2.6.8 and 6.1.1.4'

loop_
_geom_angle_atom_site_label_1
_geom_angle_atom_site_label_2
_geom_angle_atom_site_label_3
_geom_angle
C5 N002 C1 125.54(13)
C5 N002 H002 117.2
C1 N002 H002 117.2
O001 C1 N002 119.38(13)
O001 C1 C2 125.53(14)
N002 C1 C2 115.05(13)
C5 C4 C7 118.68(13)
C5 C4 C3 120.06(13)
C7 C4 C3 121.17(13)
N002 C5 C4 118.44(13)
N002 C5 C6 116.58(13)
C4 C5 C6 124.98(13)
C2 C3 C4 118.51(14)
C2 C3 C8 121.18(13)
C4 C3 C8 120.26(13)
C3 C2 C1 122.18(14)
C3 C2 H2 118.9
C1 C2 H2 118.9
C10 C9 C8 120.55(15)
C10 C9 H9 119.7
C8 C9 H9 119.7
N003 C7 C4 178.26(16)
C13 C8 C9 119.06(14)
C13 C8 C3 121.07(13)
C9 C8 C3 119.81(13)
C12 C13 C8 120.13(15)
C12 C13 H13 119.9
C8 C13 H13 119.9
C9 C10 C11 119.93(15)
C9 C10 H10 120
C11 C10 H10 120
C13 C12 C11 120.38(15)
C13 C12 H12 119.8
C11 C12 H12 119.8
C5 C6 H6A 109.5
C5 C6 H6B 109.5
H6A C6 H6B 109.5
C5 C6 H6C 109.5
H6A C6 H6C 109.5
H6B C6 H6C 109.5
C12 C11 C10 119.92(15)
C12 C11 H11 120
C10 C11 H11 120

loop_
_geom_bond_atom_site_label_1
_geom_bond_atom_site_label_2
_geom_bond_distance
O001 C1 1.2458(17)
N002 C5 1.3487(18)
N002 C1 1.3808(19)
N002 H002 0.86
N003 C7 1.1472(19)
C1 C2 1.427(2)
C4 C5 1.375(2)
C4 C7 1.430(2)
C4 C3 1.437(2)
C5 C6 1.490(2)
C3 C2 1.362(2)
C3 C8 1.488(2)
C2 H2 0.93
C9 C10 1.381(2)
C9 C8 1.395(2)
C9 H9 0.93
C8 C13 1.391(2)
C13 C12 1.384(2)
C13 H13 0.93
C10 C11 1.384(2)
C10 H10 0.93
C12 C11 1.383(2)
C12 H12 0.93
C6 H6A 0.96
C6 H6B 0.96
C6 H6C 0.96
C11 H11 0.93
